data_2244245
loop_
_publ_author_name
'Mohamed-Ezzat, Reham A'
'Kariuki, Benson M.'
'Azzam, Rasha A.'

_publ_section_title
;
 Synthesis and crystal structure of
 <i>N</i>-(5-acetyl-4-methyl-pyrimidin-2-yl)benzene-sulfonamide.
;
_journal_coeditor_code YZ2029
_journal_issue 'Pt 4'
_journal_name_full 'Acta crystallographica. Section E, Crystallographic communications'
_journal_page_first 331
_journal_page_last 334
_journal_paper_doi 10.1107/S2056989023001871
_journal_volume 79
_journal_year 2023
_chemical_formula_iupac 'C13 H13 N3 O3 S'
_chemical_formula_moiety 'C13 H13 N3 O3 S'
_chemical_formula_sum 'C13 H13 N3 O3 S'
_chemical_formula_weight 291.32
_chemical_name_systematic
;
<i>N</i>-(5-Acetyl-4-methylpyrimidin-2-yl)benzenesulfonamide
;
_space_group_crystal_system monoclinic
_space_group_IT_number 14
_space_group_name_Hall '-P 2ybc'
_space_group_name_H-M_alt 'P 1 21/c 1'
_atom_sites_solution_hydrogens mixed
_atom_sites_solution_primary dual
_audit_creation_method SHELXL-2018/1
_cell_angle_alpha 90
_cell_angle_beta 113.900(7)
_cell_angle_gamma 90
_cell_formula_units_Z 4
_cell_length_a 10.0699(6)
_cell_length_b 14.7429(6)
_cell_length_c 10.5212(7)
_cell_measurement_reflns_used 5035
_cell_measurement_temperature 293(2)
_cell_measurement_theta_max 27.6630
_cell_measurement_theta_min 3.8650
_cell_volume 1428.04(16)
_computing_cell_refinement
;
CrysAlisPro 1.171.42.54a (Rigaku OD, 2022)
;
_computing_data_collection
;
CrysAlisPro 1.171.42.54a (Rigaku OD, 2022)
;
_computing_data_reduction
;
CrysAlisPro 1.171.42.54a (Rigaku OD, 2022)
;
_computing_molecular_graphics
;
Mercury (Macrae <i>et al.</i>,  2020), ORTEP-3 for Windows (Farrugia,
2012)
;
_computing_publication_material
;
Mercury (Macrae <i>et al.</i>,  2020)
;
_computing_structure_refinement
;
<i>SHELXL2018/1</i> (Sheldrick, 2015b)
;
_computing_structure_solution
;
<i>SHELXT</i> (Sheldrick, 2015a)
;
_diffrn_ambient_temperature 293(2)
_diffrn_measured_fraction_theta_full 0.998
_diffrn_measured_fraction_theta_max 0.883
_diffrn_measurement_device_type 'Rigaku SuperNova, Dual, Cu at home/near, Atlas'
_diffrn_measurement_method '\w scans'
_diffrn_radiation_type MoK\a
_diffrn_radiation_wavelength 0.71073
_diffrn_reflns_av_R_equivalents 0.0260
_diffrn_reflns_av_unetI/netI 0.0277
_diffrn_reflns_limit_h_max 10
_diffrn_reflns_limit_h_min -13
_diffrn_reflns_limit_k_max 18
_diffrn_reflns_limit_k_min -18
_diffrn_reflns_limit_l_max 14
_diffrn_reflns_limit_l_min -13
_diffrn_reflns_number 12642
_diffrn_reflns_theta_full 25.242
_diffrn_reflns_theta_max 29.537
_diffrn_reflns_theta_min 3.482
_diffrn_standards_decay_% 0
_diffrn_standards_interval_count 0
_diffrn_standards_interval_time 0
_diffrn_standards_number 0
_exptl_absorpt_coefficient_mu 0.237
_exptl_absorpt_correction_T_max 1.000
_exptl_absorpt_correction_T_min 0.484
_exptl_absorpt_correction_type gaussian
_exptl_absorpt_process_details
;
(CrysAlisPro; Rigaku OD, 2022)
;
_exptl_crystal_colour orange
_exptl_crystal_density_diffrn 1.355
_exptl_crystal_description block
_exptl_crystal_F_000 608
_exptl_crystal_size_max 0.440
_exptl_crystal_size_mid 0.240
_exptl_crystal_size_min 0.160
_refine_diff_density_max 0.230
_refine_diff_density_min -0.294
_refine_ls_extinction_method none
_refine_ls_goodness_of_fit_ref 1.065
_refine_ls_hydrogen_treatment mixed
_refine_ls_matrix_type full
_refine_ls_number_parameters 216
_refine_ls_number_reflns 3532
_refine_ls_number_restraints 84
_refine_ls_restrained_S_all 1.074
_refine_ls_R_factor_all 0.0689
_refine_ls_R_factor_gt 0.0459
_refine_ls_shift/su_max 0.001
_refine_ls_shift/su_mean 0.000
_refine_ls_structure_factor_coef Fsqd
_refine_ls_weighting_details 'w=1/[\s^2^(Fo^2^)+(0.0493P)^2^+0.4200P] where P=(Fo^2^+2Fc^2^)/3'
_refine_ls_weighting_scheme calc
_refine_ls_wR_factor_gt 0.1093
_refine_ls_wR_factor_ref 0.1251
_reflns_number_gt 2548
_reflns_number_total 3532
_reflns_threshold_expression 'I > 2\s(I)'
_cod_data_source_file yz2029sup1.cif
_cod_data_source_block I
_cod_depositor_comments 'Adding full bibliography for 2244245.cif.'
_cod_original_sg_symbol_H-M 'P 21/c'
_cod_database_code 2244245
_cod_database_fobs_code 2244245
_shelx_space_group_comment
;
The symmetry employed for this shelxl refinement is uniquely defined
by the following loop, which should always be used as a source of
symmetry information in preference to the above space-group names.
They are only intended as comments.
;
_shelx_estimated_absorpt_t_min 0.903
_shelx_estimated_absorpt_t_max 0.963

loop_
_space_group_symop_operation_xyz
'x, y, z'
'-x, y+1/2, -z+1/2'
'-x, -y, -z'
'x, -y-1/2, z-1/2'

loop_
_atom_site_type_symbol
_atom_site_label
_atom_site_fract_x
_atom_site_fract_y
_atom_site_fract_z
_atom_site_U_iso_or_equiv
_atom_site_adp_type
_atom_site_calc_flag
_atom_site_occupancy
_atom_site_disorder_assembly
_atom_site_disorder_group
C C1 0.5229(2) 0.75192(12) 0.26887(19) 0.0461(4) Uani d 1 . .
C C2 0.6205(2) 0.76291(14) 0.2086(2) 0.0552(5) Uani d 1 . .
H H2 0.630570 0.718727 0.150041 0.066 Uiso calc 1 . .
C C3 0.7033(2) 0.84155(15) 0.2374(3) 0.0651(6) Uani d 1 . .
H H3 0.768869 0.850929 0.196825 0.078 Uiso calc 1 . .
C C4 0.6886(3) 0.90550(15) 0.3257(3) 0.0712(7) Uani d 1 . .
H H4 0.746248 0.957279 0.346473 0.085 Uiso calc 1 . .
C C5 0.5901(3) 0.89393(15) 0.3833(2) 0.0696(6) Uani d 1 . .
H H5 0.579890 0.938259 0.441639 0.083 Uiso calc 1 . .
C C6 0.5065(3) 0.81732(14) 0.3555(2) 0.0580(5) Uani d 1 . .
H H6 0.439261 0.809307 0.394462 0.070 Uiso calc 1 . .
C C7 0.6186(2) 0.52796(12) 0.37144(19) 0.0463(4) Uani d 1 . .
C C8 0.8002(2) 0.49089(16) 0.3045(2) 0.0579(5) Uani d 1 . .
C C10 0.7564(2) 0.40722(14) 0.4752(2) 0.0568(5) Uani d 1 . .
H H10 0.780068 0.359996 0.539203 0.068 Uiso calc 1 A 1
C C11 0.8767(3) 0.5141(2) 0.2123(3) 0.0835(8) Uani d 1 . .
H H11A 0.853870 0.469409 0.140165 0.125 Uiso calc 1 . .
H H11B 0.979663 0.514976 0.266457 0.125 Uiso calc 1 . .
H H11C 0.845364 0.572710 0.171410 0.125 Uiso calc 1 . .
N N1 0.50291(19) 0.58192(11) 0.35938(18) 0.0508(4) Uani d 1 . .
N N2 0.69070(18) 0.54638(11) 0.29291(17) 0.0537(4) Uani d 1 . .
N N3 0.64728(17) 0.46152(10) 0.46533(16) 0.0496(4) Uani d 1 . .
O O1 0.28821(16) 0.67414(10) 0.25840(16) 0.0653(4) Uani d 1 . .
O O2 0.39885(17) 0.61859(10) 0.10316(14) 0.0621(4) Uani d 1 . .
S S1 0.41467(5) 0.65419(3) 0.23421(5) 0.04929(17) Uani d 1 . .
C C9 0.8367(2) 0.41647(16) 0.3968(2) 0.0600(5) Uani d 0.591(11) B 1
C C12 0.9420(7) 0.3432(4) 0.3990(8) 0.0750(19) Uani d 0.591(11) B 1
C C13 0.9860(17) 0.2756(10) 0.5150(18) 0.098(4) Uani d 0.591(11) B 1
H H13A 1.053800 0.233375 0.505298 0.148 Uiso calc 0.591(11) B 1
H H13B 0.901665 0.243536 0.511702 0.148 Uiso calc 0.591(11) B 1
H H13C 1.030623 0.306600 0.602434 0.148 Uiso calc 0.591(11) B 1
O O3 0.9931(8) 0.3397(4) 0.3128(8) 0.110(2) Uani d 0.591(11) B 1
C C9A 0.8367(2) 0.41647(16) 0.3968(2) 0.0600(5) Uani d 0.409(11) B 2
C C12A 0.9727(9) 0.3620(7) 0.4306(12) 0.079(3) Uani d 0.409(11) B 2
C C13A 0.990(2) 0.2750(12) 0.509(3) 0.089(4) Uani d 0.409(11) B 2
H H13D 1.082486 0.248722 0.525215 0.133 Uiso calc 0.409(11) B 2
H H13E 0.913988 0.233796 0.454891 0.133 Uiso calc 0.409(11) B 2
H H13F 0.983594 0.286757 0.595831 0.133 Uiso calc 0.409(11) B 2
O O3A 1.0616(8) 0.3857(7) 0.3876(10) 0.106(3) Uani d 0.409(11) B 2
H H1 0.458(2) 0.5700(14) 0.409(2) 0.054(6) Uiso d 1 . .

loop_
_atom_site_aniso_label
_atom_site_aniso_U_11
_atom_site_aniso_U_22
_atom_site_aniso_U_33
_atom_site_aniso_U_12
_atom_site_aniso_U_13
_atom_site_aniso_U_23
C1 0.0557(11) 0.0456(9) 0.0403(10) 0.0056(8) 0.0228(9) 0.0082(7)
C2 0.0619(13) 0.0559(11) 0.0551(12) 0.0062(9) 0.0311(10) 0.0070(9)
C3 0.0567(13) 0.0676(14) 0.0760(16) 0.0015(10) 0.0320(12) 0.0183(11)
C4 0.0695(15) 0.0511(12) 0.0789(17) -0.0026(10) 0.0157(13) 0.0080(11)
C5 0.0897(18) 0.0535(12) 0.0634(14) 0.0051(11) 0.0287(13) -0.0043(10)
C6 0.0754(15) 0.0552(11) 0.0510(12) 0.0089(10) 0.0335(11) 0.0040(9)
C7 0.0469(11) 0.0518(10) 0.0433(10) 0.0003(8) 0.0215(9) 0.0043(7)
C8 0.0491(12) 0.0804(14) 0.0498(12) -0.0014(10) 0.0258(10) 0.0012(10)
C10 0.0515(12) 0.0632(12) 0.0570(12) 0.0109(9) 0.0233(10) 0.0133(9)
C11 0.0691(16) 0.125(2) 0.0738(17) 0.0090(15) 0.0472(14) 0.0168(15)
N1 0.0595(10) 0.0514(9) 0.0521(10) 0.0093(7) 0.0336(8) 0.0141(7)
N2 0.0550(10) 0.0635(10) 0.0499(10) -0.0001(8) 0.0289(8) 0.0072(7)
N3 0.0506(9) 0.0558(9) 0.0481(9) 0.0081(7) 0.0259(8) 0.0112(7)
O1 0.0542(9) 0.0753(9) 0.0733(10) 0.0134(7) 0.0331(8) 0.0233(8)
O2 0.0792(11) 0.0595(8) 0.0457(8) -0.0060(7) 0.0234(7) 0.0020(6)
S1 0.0546(3) 0.0506(3) 0.0465(3) 0.0042(2) 0.0244(2) 0.00978(19)
C9 0.0466(11) 0.0798(14) 0.0577(13) 0.0102(10) 0.0254(10) 0.0069(10)
C12 0.045(2) 0.101(3) 0.084(4) 0.011(2) 0.030(3) 0.006(3)
C13 0.081(6) 0.098(5) 0.094(6) 0.048(5) 0.012(5) 0.016(5)
O3 0.096(4) 0.128(4) 0.144(5) 0.037(3) 0.087(4) 0.017(3)
C9A 0.0466(11) 0.0798(14) 0.0577(13) 0.0102(10) 0.0254(10) 0.0069(10)
C12A 0.054(4) 0.105(4) 0.077(4) 0.025(4) 0.025(4) 0.001(4)
C13A 0.072(7) 0.107(8) 0.086(7) 0.025(7) 0.032(6) -0.007(7)
O3A 0.070(4) 0.144(6) 0.127(6) 0.026(4) 0.062(4) 0.009(4)

loop_
_atom_type_symbol
_atom_type_description
_atom_type_scat_dispersion_real
_atom_type_scat_dispersion_imag
_atom_type_scat_source
C C 0.0033 0.0016 'International Tables Vol C Tables 4.2.6.8 and 6.1.1.4'
H H 0.0000 0.0000 'International Tables Vol C Tables 4.2.6.8 and 6.1.1.4'
N N 0.0061 0.0033 'International Tables Vol C Tables 4.2.6.8 and 6.1.1.4'
O O 0.0106 0.0060 'International Tables Vol C Tables 4.2.6.8 and 6.1.1.4'
S S 0.1246 0.1234 'International Tables Vol C Tables 4.2.6.8 and 6.1.1.4'

loop_
_geom_angle_atom_site_label_1
_geom_angle_atom_site_label_2
_geom_angle_atom_site_label_3
_geom_angle_site_symmetry_1
_geom_angle_site_symmetry_3
_geom_angle
_geom_angle_publ_flag
C2 C1 C6 . . 121.33(19) ?
C2 C1 S1 . . 120.01(15) ?
C6 C1 S1 . . 118.66(15) ?
C1 C2 C3 . . 118.4(2) ?
C1 C2 H2 . . 120.8 ?
C3 C2 H2 . . 120.8 ?
C4 C3 C2 . . 120.1(2) ?
C4 C3 H3 . . 120.0 ?
C2 C3 H3 . . 120.0 ?
C5 C4 C3 . . 120.8(2) ?
C5 C4 H4 . . 119.6 ?
C3 C4 H4 . . 119.6 ?
C4 C5 C6 . . 120.2(2) ?
C4 C5 H5 . . 119.9 ?
C6 C5 H5 . . 119.9 ?
C5 C6 C1 . . 119.3(2) ?
C5 C6 H6 . . 120.3 ?
C1 C6 H6 . . 120.3 ?
N2 C7 N3 . . 126.86(17) ?
N2 C7 N1 . . 118.71(17) ?
N3 C7 N1 . . 114.43(16) ?
N2 C8 C9A . . 120.86(18) ?
N2 C8 C9 . . 120.86(18) ?
N2 C8 C11 . . 114.9(2) ?
C9A C8 C11 . . 124.2(2) ?
C9 C8 C11 . . 124.2(2) ?
N3 C10 C9A . . 124.15(19) ?
N3 C10 C9 . . 124.15(19) ?
N3 C10 H10 . . 117.9 ?
C9 C10 H10 . . 117.9 ?
C8 C11 H11A . . 109.5 ?
C8 C11 H11B . . 109.5 ?
H11A C11 H11B . . 109.5 ?
C8 C11 H11C . . 109.5 ?
H11A C11 H11C . . 109.5 ?
H11B C11 H11C . . 109.5 ?
C7 N1 S1 . . 127.69(14) ?
C7 N1 H1 . . 118.2(14) ?
S1 N1 H1 . . 112.6(15) ?
C7 N2 C8 . . 117.10(17) ?
C10 N3 C7 . . 115.02(17) ?
O2 S1 O1 . . 119.43(10) ?
O2 S1 N1 . . 110.41(9) ?
O1 S1 N1 . . 102.84(9) ?
O2 S1 C1 . . 108.71(9) ?
O1 S1 C1 . . 108.55(9) ?
N1 S1 C1 . . 106.06(9) ?
C10 C9 C8 . . 115.92(19) ?
C10 C9 C12 . . 120.0(3) ?
C8 C9 C12 . . 123.6(3) ?
O3 C12 C13 . . 120.4(5) ?
O3 C12 C9 . . 121.9(4) ?
C13 C12 C9 . . 117.6(5) ?
C12 C13 H13A . . 109.5 ?
C12 C13 H13B . . 109.5 ?
H13A C13 H13B . . 109.5 ?
C12 C13 H13C . . 109.5 ?
H13A C13 H13C . . 109.5 ?
H13B C13 H13C . . 109.5 ?
C10 C9A C8 . . 115.92(19) ?
C10 C9A C12A . . 120.4(3) ?
C8 C9A C12A . . 122.5(3) ?
O3A C12A C13A . . 121.1(5) ?
O3A C12A C9A . . 120.1(5) ?
C13A C12A C9A . . 118.6(6) ?
C12A C13A H13D . . 109.5 ?
C12A C13A H13E . . 109.5 ?
H13D C13A H13E . . 109.5 ?
C12A C13A H13F . . 109.5 ?
H13D C13A H13F . . 109.5 ?
H13E C13A H13F . . 109.5 ?

loop_
_geom_bond_atom_site_label_1
_geom_bond_atom_site_label_2
_geom_bond_site_symmetry_2
_geom_bond_distance
_geom_bond_publ_flag
C1 C2 . 1.378(3) ?
C1 C6 . 1.382(3) ?
C1 S1 . 1.7538(19) ?
C2 C3 . 1.388(3) ?
C2 H2 . 0.9300 ?
C3 C4 . 1.373(3) ?
C3 H3 . 0.9300 ?
C4 C5 . 1.367(3) ?
C4 H4 . 0.9300 ?
C5 C6 . 1.368(3) ?
C5 H5 . 0.9300 ?
C6 H6 . 0.9300 ?
C7 N2 . 1.330(2) ?
C7 N3 . 1.337(2) ?
C7 N1 . 1.374(2) ?
C8 N2 . 1.338(3) ?
C8 C9A . 1.412(3) ?
C8 C9 . 1.412(3) ?
C8 C11 . 1.502(3) ?
C10 N3 . 1.329(2) ?
C10 C9A . 1.376(3) ?
C10 C9 . 1.376(3) ?
C10 H10 . 0.9300 ?
C11 H11A . 0.9600 ?
C11 H11B . 0.9600 ?
C11 H11C . 0.9600 ?
N1 S1 . 1.6465(16) ?
N1 H1 . 0.83(2) ?
O1 S1 . 1.4267(15) ?
O2 S1 . 1.4226(15) ?
C9 C12 . 1.507(4) ?
C12 O3 . 1.211(5) ?
C12 C13 . 1.497(6) ?
C13 H13A . 0.9600 ?
C13 H13B . 0.9600 ?
C13 H13C . 0.9600 ?
C9A C12A . 1.501(5) ?
C12A O3A . 1.207(5) ?
C12A C13A . 1.495(6) ?
C13A H13D . 0.9600 ?
C13A H13E . 0.9600 ?
C13A H13F . 0.9600 ?

loop_
_geom_hbond_atom_site_label_D
_geom_hbond_atom_site_label_H
_geom_hbond_atom_site_label_A
_geom_hbond_site_symmetry_A
_geom_hbond_distance_DH
_geom_hbond_distance_HA
_geom_hbond_distance_DA
_geom_hbond_angle_DHA
_geom_hbond_publ_flag
N1 H1 N3 3_666 0.83(2) 2.06(2) 2.891(2) 179(2) yes
C6 H6 O2 4_576 0.93 2.62 3.338(3) 135.0 yes
C10 H10 O1 3_666 0.93 2.54 3.243(3) 132.8 yes
C11 H11B O3A . 0.96 2.26 2.769(7) 112.6 yes
C13A H13E O1 2_645 0.96 2.50 3.40(3) 156.2 yes
